data_7241650
loop_
_publ_author_name
'Mochida, Tomoyuki'
'Sumitani, Ryo'
'Yamazoe, Tomoaki'

_publ_section_title
;
 Thermal properties, crystal structures, and phase diagrams of ionic
 plastic crystals and ionic liquids containing a chiral cationic sandwich
 complex.
;
_journal_issue 44
_journal_name_full 'Physical chemistry chemical physics : PCCP'
_journal_page_first 25803
_journal_page_last 25810
_journal_paper_doi 10.1039/d0cp04870d
_journal_volume 22
_journal_year 2020
_chemical_absolute_configuration syn
_chemical_formula_sum 'C14 H17 F6 O P Ru'
_chemical_formula_weight 447.31
_space_group_crystal_system orthorhombic
_space_group_IT_number 19
_space_group_name_Hall 'P 2ac 2ab'
_space_group_name_H-M_alt 'P 21 21 21'
_atom_sites_solution_hydrogens geom
_audit_update_record
;
2020-03-19 deposited with the CCDC.	2020-10-28 downloaded from the CCDC.
;
_cell_angle_alpha 90
_cell_angle_beta 90
_cell_angle_gamma 90
_cell_formula_units_Z 4
_cell_length_a 9.5873(6)
_cell_length_b 12.2766(8)
_cell_length_c 12.9471(8)
_cell_measurement_reflns_used 8813
_cell_measurement_temperature 90.(2)
_cell_measurement_theta_max 27.5334
_cell_measurement_theta_min 2.2861
_cell_volume 1523.87(17)
_computing_cell_refinement 'SAINT V8.38A (Bruker AXS Inc., 2017)'
_computing_data_reduction 'SAINT V8.38A (Bruker AXS Inc., 2017)'
_computing_molecular_graphics 'shelXle (C.B. Huebschle, rev 833)'
_computing_structure_refinement 'SHELXL-2016/6 (Sheldrick, 2016)'
_computing_structure_solution 'SHELXT 2014/5 (Sheldrick, 2014)'
_diffrn_ambient_temperature 90.(2)
_diffrn_detector_area_resol_mean 8.3333
_diffrn_measured_fraction_theta_full 0.999
_diffrn_measured_fraction_theta_max 0.999
_diffrn_measurement_device_type 'Bruker APEXII CCD area detector'
_diffrn_measurement_method 'phi and omega scans'
_diffrn_radiation_monochromator 'Bruker Helios multilayer confocal mirror'
_diffrn_radiation_source 'Bruker TXS fine-focus rotating anode'
_diffrn_radiation_type MoK\a
_diffrn_radiation_wavelength 0.71073
_diffrn_reflns_av_R_equivalents 0.0197
_diffrn_reflns_av_unetI/netI 0.0212
_diffrn_reflns_limit_h_max 10
_diffrn_reflns_limit_h_min -12
_diffrn_reflns_limit_k_max 15
_diffrn_reflns_limit_k_min -13
_diffrn_reflns_limit_l_max 16
_diffrn_reflns_limit_l_min -14
_diffrn_reflns_number 8801
_diffrn_reflns_theta_full 27.54
_diffrn_reflns_theta_max 27.54
_diffrn_reflns_theta_min 2.29
_diffrn_source 'rotating-anode X-ray tube'
_diffrn_source_type 'Bruker Turbo X-ray Source'
_exptl_absorpt_coefficient_mu 1.198
_exptl_absorpt_correction_T_max 0.81
_exptl_absorpt_correction_T_min 0.72
_exptl_absorpt_correction_type multi-scan
_exptl_absorpt_process_details
;
SADABS-2016/2 - Bruker AXS area detector scaling and absorption correction
;
_exptl_crystal_colour colourless
_exptl_crystal_density_diffrn 1.950
_exptl_crystal_density_method 'not measured'
_exptl_crystal_description block
_exptl_crystal_F_000 888
_exptl_crystal_recrystallization_method 'Re-crystallisation from solvent'
_exptl_crystal_size_max 0.345
_exptl_crystal_size_mid 0.250
_exptl_crystal_size_min 0.189
_refine_diff_density_max 0.301
_refine_diff_density_min -0.785
_refine_ls_abs_structure_details
;

Flack x determined using 1476 quotients [(I+)-(I-)]/[(I+)+(I-)]
(Parsons, Flack and Wagner, Acta Cryst. B69 (2013) 249-259).
;
_refine_ls_abs_structure_Flack -0.005(8)
_refine_ls_extinction_method none
_refine_ls_goodness_of_fit_ref 1.147
_refine_ls_hydrogen_treatment constr
_refine_ls_matrix_type full
_refine_ls_number_parameters 210
_refine_ls_number_reflns 3494
_refine_ls_number_restraints 0
_refine_ls_restrained_S_all 1.147
_refine_ls_R_factor_all 0.0145
_refine_ls_R_factor_gt 0.0144
_refine_ls_shift/su_max 0.001
_refine_ls_shift/su_mean 0.000
_refine_ls_structure_factor_coef Fsqd
_refine_ls_weighting_details 'w=1/[\s^2^(Fo^2^)+(0.0172P)^2^+0.3264P] where P=(Fo^2^+2Fc^2^)/3'
_refine_ls_weighting_scheme calc
_refine_ls_wR_factor_gt 0.0364
_refine_ls_wR_factor_ref 0.0364
_reflns_number_gt 3486
_reflns_number_total 3494
_reflns_threshold_expression 'I > 2\s(I)'
_cod_data_source_file d0cp04870d2.cif
_cod_data_source_block RuareneSPF6
_cod_depositor_comments
;
The following automatic conversions were performed:

data item '_exptl_absorpt_correction_type' value 'Multi-Scan' was
changed to 'multi-scan' in accordance with the
/home/data/users/saulius/crontab/automatic-downloads/current/RSC/lib/dictionaries/cif_core.dic
dictionary named 'cif_core.dic' version 2.4.2 last updated on
2011-04-26.

Automatic conversion script
Id: cif_fix_values 7556 2019-12-06 15:28:31Z antanas 
;
_cod_database_code 7241650

loop_
_space_group_symop_operation_xyz
'x, y, z'
'-x+1/2, -y, z+1/2'
'-x, y+1/2, -z+1/2'
'x+1/2, -y+1/2, -z'

loop_
_atom_site_type_symbol
_atom_site_label
_atom_site_fract_x
_atom_site_fract_y
_atom_site_fract_z
_atom_site_U_iso_or_equiv
_atom_site_adp_type
_atom_site_calc_flag
_atom_site_refinement_flags_adp
_atom_site_refinement_flags_occupancy
_atom_site_refinement_flags_posn
_atom_site_occupancy
_atom_site_disorder_assembly
_atom_site_disorder_group
C C1 0.4804(2) 0.35895(18) 0.47111(18) 0.0154(4) Uani d . . . 1 . .
H H1 0.56013 0.400897 0.45322 0.018 Uiso calc U . R 1 . .
C C2 0.4120(2) 0.28073(17) 0.40634(18) 0.0153(4) Uani d . . . 1 . .
H H2 0.438446 0.261421 0.338043 0.018 Uiso calc U . R 1 . .
C C3 0.4076(2) 0.36262(17) 0.56729(18) 0.0152(4) Uani d . . . 1 . .
H H3 0.430488 0.407314 0.624747 0.018 Uiso calc U . R 1 . .
C C4 0.2944(2) 0.28734(17) 0.56188(18) 0.0155(4) Uani d . . . 1 . .
H H4 0.228738 0.273197 0.615139 0.019 Uiso calc U . R 1 . .
C C5 0.2971(2) 0.23710(17) 0.46276(17) 0.0152(4) Uani d . . . 1 . .
H H5 0.233351 0.18372 0.438412 0.018 Uiso calc U . R 1 . .
C C6 0.1991(3) 0.47649(19) 0.29187(17) 0.0187(5) Uani d . . . 1 . .
H H6 0.221217 0.451729 0.224309 0.022 Uiso calc U . R 1 . .
C C7 0.2847(2) 0.55535(17) 0.34034(16) 0.0158(4) Uani d . . . 1 . .
H H7 0.364203 0.582708 0.305063 0.019 Uiso calc U . R 1 . .
C C8 0.1337(2) 0.55138(17) 0.49235(17) 0.0132(4) Uani d . . . 1 . .
H H8 0.110899 0.576196 0.559771 0.016 Uiso calc U . R 1 . .
C C9 0.0485(2) 0.47210(17) 0.4436(2) 0.0172(4) Uani d . . . 1 . .
H H9 -0.030984 0.44413 0.478549 0.021 Uiso calc U . R 1 . .
C C10 0.0813(2) 0.43456(19) 0.34331(19) 0.0196(5) Uani d . . . 1 . .
H H10 0.024274 0.381381 0.310786 0.023 Uiso calc U . R 1 . .
C C11 0.25320(19) 0.59406(15) 0.44100(14) 0.0116(4) Uani d . . . 1 . .
C C12 0.3444(2) 0.67987(17) 0.49195(16) 0.0123(4) Uani d . . . 1 . .
H H12 0.319473 0.752309 0.461822 0.015 Uiso calc U . R 1 . .
C C13 0.3470(3) 0.77976(18) 0.64952(18) 0.0200(5) Uani d . . . 1 . .
H H13A 0.448687 0.783183 0.656253 0.03 Uiso calc U . R 1 . .
H H13B 0.304333 0.781503 0.718297 0.03 Uiso calc U . R 1 . .
H H13C 0.314148 0.842246 0.609173 0.03 Uiso calc U . R 1 . .
C C14 0.5000(2) 0.6620(2) 0.4762(2) 0.0207(5) Uani d . . . 1 . .
H H14A 0.520472 0.658835 0.40215 0.031 Uiso calc U . R 1 . .
H H14B 0.52782 0.593375 0.508902 0.031 Uiso calc U . R 1 . .
H H14C 0.551831 0.722368 0.507554 0.031 Uiso calc U . R 1 . .
F F1 0.19495(15) 1.05281(11) 0.91795(9) 0.0200(3) Uani d . . . 1 . .
F F2 0.10989(16) 0.94693(12) 0.78864(12) 0.0241(3) Uani d . . . 1 . .
F F3 0.34332(14) 0.97306(12) 0.80501(11) 0.0197(3) Uani d . . . 1 . .
F F4 0.30951(16) 1.15648(11) 0.80017(11) 0.0220(3) Uani d . . . 1 . .
F F5 0.22650(16) 1.04975(11) 0.67129(9) 0.0222(3) Uani d . . . 1 . .
F F6 0.07671(16) 1.12991(13) 0.78476(13) 0.0289(3) Uani d . . . 1 . .
O O1 0.30876(18) 0.68135(13) 0.59839(12) 0.0155(3) Uani d . . . 1 . .
P P1 0.21031(6) 1.05143(4) 0.79461(4) 0.01207(11) Uani d . . . 1 . .
Ru Ru1 0.26736(2) 0.41269(2) 0.44269(2) 0.00881(5) Uani d . . . 1 . .

loop_
_atom_site_aniso_label
_atom_site_aniso_U_11
_atom_site_aniso_U_22
_atom_site_aniso_U_33
_atom_site_aniso_U_12
_atom_site_aniso_U_13
_atom_site_aniso_U_23
C1 0.0072(9) 0.0135(10) 0.0255(12) 0.0024(8) 0.0002(8) 0.0039(8)
C2 0.0128(9) 0.0113(10) 0.0217(10) 0.0048(8) 0.0046(8) 0.0007(8)
C3 0.0125(9) 0.0151(10) 0.0181(11) 0.0023(8) -0.0049(9) 0.0024(9)
C4 0.0131(9) 0.0154(9) 0.0182(10) 0.0028(7) 0.0007(9) 0.0051(8)
C5 0.0138(10) 0.0109(9) 0.0210(11) 0.0011(8) 0.0010(8) 0.0015(8)
C6 0.0257(12) 0.0172(10) 0.0133(9) 0.0058(9) -0.0067(9) -0.0013(8)
C7 0.0203(10) 0.0145(9) 0.0126(9) 0.0024(8) -0.0014(8) 0.0033(7)
C8 0.0093(9) 0.0116(9) 0.0187(10) 0.0038(7) -0.0003(8) -0.0017(8)
C9 0.0076(8) 0.0133(9) 0.0308(11) 0.0033(7) -0.0014(9) -0.0023(10)
C10 0.0143(9) 0.0180(11) 0.0264(12) 0.0039(8) -0.0120(9) -0.0049(9)
C11 0.0108(9) 0.0101(8) 0.0139(9) 0.0029(7) -0.0017(8) 0.0012(7)
C12 0.0129(10) 0.0111(9) 0.0129(9) -0.0009(8) 0.0005(8) 0.0017(8)
C13 0.0257(12) 0.0148(10) 0.0195(11) -0.0025(9) -0.0015(9) -0.0054(9)
C14 0.0131(11) 0.0221(12) 0.0268(12) -0.0030(9) 0.0012(9) -0.0060(10)
F1 0.0247(7) 0.0227(7) 0.0124(6) -0.0028(5) 0.0039(5) -0.0001(5)
F2 0.0217(7) 0.0216(7) 0.0289(8) -0.0089(6) -0.0052(6) 0.0000(6)
F3 0.0161(7) 0.0201(7) 0.0228(7) 0.0069(5) -0.0031(5) -0.0017(5)
F4 0.0276(8) 0.0157(6) 0.0228(7) -0.0084(6) 0.0052(6) -0.0008(5)
F5 0.0299(7) 0.0250(7) 0.0118(5) 0.0021(6) -0.0023(6) 0.0006(5)
F6 0.0225(7) 0.0292(8) 0.0349(9) 0.0150(6) -0.0005(6) 0.0039(7)
O1 0.0217(8) 0.0124(7) 0.0125(7) -0.0053(6) 0.0011(6) -0.0021(5)
P1 0.0117(3) 0.0118(2) 0.0127(2) 0.00099(19) -0.00049(19) 0.00090(18)
Ru1 0.00630(7) 0.00900(8) 0.01114(8) 0.00066(5) -0.00005(5) -0.00096(5)

loop_
_atom_type_symbol
_atom_type_description
_atom_type_scat_dispersion_real
_atom_type_scat_dispersion_imag
_atom_type_scat_source
C C 0.0033 0.0016 'International Tables Vol C Tables 4.2.6.8 and 6.1.1.4'
H H 0.0000 0.0000 'International Tables Vol C Tables 4.2.6.8 and 6.1.1.4'
F F 0.0171 0.0103 'International Tables Vol C Tables 4.2.6.8 and 6.1.1.4'
O O 0.0106 0.0060 'International Tables Vol C Tables 4.2.6.8 and 6.1.1.4'
P P 0.1023 0.0942 'International Tables Vol C Tables 4.2.6.8 and 6.1.1.4'
Ru Ru -1.2594 0.8363 'International Tables Vol C Tables 4.2.6.8 and 6.1.1.4'

loop_
_geom_angle_atom_site_label_1
_geom_angle_atom_site_label_2
_geom_angle_atom_site_label_3
_geom_angle_site_symmetry_1
_geom_angle_site_symmetry_3
_geom_angle
_geom_angle_publ_flag
C3 C1 C2 . . 107.89(19) ?
C3 C1 Ru1 . . 71.29(12) ?
C2 C1 Ru1 . . 71.02(12) ?
C3 C1 H1 . . 126.1 ?
C2 C1 H1 . . 126.1 ?
Ru1 C1 H1 . . 123.3 ?
C5 C2 C1 . . 107.8(2) ?
C5 C2 Ru1 . . 71.21(12) ?
C1 C2 Ru1 . . 70.60(12) ?
C5 C2 H2 . . 126.1 ?
C1 C2 H2 . . 126.1 ?
Ru1 C2 H2 . . 123.7 ?
C4 C3 C1 . . 108.0(2) ?
C4 C3 Ru1 . . 71.24(12) ?
C1 C3 Ru1 . . 70.52(12) ?
C4 C3 H3 . . 126.0 ?
C1 C3 H3 . . 126.0 ?
Ru1 C3 H3 . . 123.8 ?
C5 C4 C3 . . 108.13(19) ?
C5 C4 Ru1 . . 70.86(12) ?
C3 C4 Ru1 . . 70.75(12) ?
C5 C4 H4 . . 125.9 ?
C3 C4 H4 . . 125.9 ?
Ru1 C4 H4 . . 124.1 ?
C4 C5 C2 . . 108.2(2) ?
C4 C5 Ru1 . . 71.23(12) ?
C2 C5 Ru1 . . 70.74(12) ?
C4 C5 H5 . . 125.9 ?
C2 C5 H5 . . 125.9 ?
Ru1 C5 H5 . . 123.8 ?
C10 C6 C7 . . 120.3(2) ?
C10 C6 Ru1 . . 71.89(12) ?
C7 C6 Ru1 . . 71.22(12) ?
C10 C6 H6 . . 119.8 ?
C7 C6 H6 . . 119.8 ?
Ru1 C6 H6 . . 129.5 ?
C6 C7 C11 . . 120.8(2) ?
C6 C7 Ru1 . . 71.29(12) ?
C11 C7 Ru1 . . 72.41(11) ?
C6 C7 H7 . . 119.6 ?
C11 C7 H7 . . 119.6 ?
Ru1 C7 H7 . . 129.1 ?
C9 C8 C11 . . 120.5(2) ?
C9 C8 Ru1 . . 71.24(12) ?
C11 C8 Ru1 . . 71.55(11) ?
C9 C8 H8 . . 119.7 ?
C11 C8 H8 . . 119.7 ?
Ru1 C8 H8 . . 130.0 ?
C10 C9 C8 . . 120.3(2) ?
C10 C9 Ru1 . . 71.19(12) ?
C8 C9 Ru1 . . 71.55(12) ?
C10 C9 H9 . . 119.9 ?
C8 C9 H9 . . 119.9 ?
Ru1 C9 H9 . . 129.9 ?
C6 C10 C9 . . 119.6(2) ?
C6 C10 Ru1 . . 70.94(12) ?
C9 C10 Ru1 . . 71.65(12) ?
C6 C10 H10 . . 120.2 ?
C9 C10 H10 . . 120.2 ?
Ru1 C10 H10 . . 129.6 ?
C7 C11 C8 . . 118.45(19) ?
C7 C11 C12 . . 120.55(18) ?
C8 C11 C12 . . 121.00(18) ?
C7 C11 Ru1 . . 70.24(11) ?
C8 C11 Ru1 . . 71.17(11) ?
C12 C11 Ru1 . . 130.75(13) ?
O1 C12 C11 . . 106.97(16) ?
O1 C12 C14 . . 111.55(19) ?
C11 C12 C14 . . 113.96(18) ?
O1 C12 H12 . . 108.1 ?
C11 C12 H12 . . 108.1 ?
C14 C12 H12 . . 108.1 ?
O1 C13 H13A . . 109.5 ?
O1 C13 H13B . . 109.5 ?
H13A C13 H13B . . 109.5 ?
O1 C13 H13C . . 109.5 ?
H13A C13 H13C . . 109.5 ?
H13B C13 H13C . . 109.5 ?
C12 C14 H14A . . 109.5 ?
C12 C14 H14B . . 109.5 ?
H14A C14 H14B . . 109.5 ?
C12 C14 H14C . . 109.5 ?
H14A C14 H14C . . 109.5 ?
H14B C14 H14C . . 109.5 ?
C12 O1 C13 . . 113.57(17) ?
F3 P1 F1 . . 89.75(8) ?
F3 P1 F4 . . 90.41(8) ?
F1 P1 F4 . . 90.07(7) ?
F3 P1 F5 . . 89.94(8) ?
F1 P1 F5 . . 179.68(9) ?
F4 P1 F5 . . 89.87(8) ?
F3 P1 F2 . . 90.08(8) ?
F1 P1 F2 . . 90.07(8) ?
F4 P1 F2 . . 179.49(9) ?
F5 P1 F2 . . 89.99(8) ?
F3 P1 F6 . . 179.72(9) ?
F1 P1 F6 . . 89.97(8) ?
F4 P1 F6 . . 89.67(9) ?
F5 P1 F6 . . 90.34(8) ?
F2 P1 F6 . . 89.85(9) ?
C1 Ru1 C2 . . 38.38(8) ?
C1 Ru1 C3 . . 38.19(8) ?
C2 Ru1 C3 . . 63.92(9) ?
C1 Ru1 C5 . . 63.87(8) ?
C2 Ru1 C5 . . 38.06(8) ?
C3 Ru1 C5 . . 63.64(8) ?
C1 Ru1 C4 . . 63.76(8) ?
C2 Ru1 C4 . . 63.66(8) ?
C3 Ru1 C4 . . 38.00(8) ?
C5 Ru1 C4 . . 37.91(8) ?
C1 Ru1 C7 . . 105.77(9) ?
C2 Ru1 C7 . . 114.35(8) ?
C3 Ru1 C7 . . 128.36(8) ?
C5 Ru1 C7 . . 147.60(8) ?
C4 Ru1 C7 . . 166.33(8) ?
C1 Ru1 C6 . . 122.41(9) ?
C2 Ru1 C6 . . 105.15(9) ?
C3 Ru1 C6 . . 159.35(9) ?
C5 Ru1 C6 . . 119.59(8) ?
C4 Ru1 C6 . . 155.16(9) ?
C7 Ru1 C6 . . 37.49(8) ?
C1 Ru1 C10 . . 152.86(9) ?
C2 Ru1 C10 . . 118.42(9) ?
C3 Ru1 C10 . . 163.11(9) ?
C5 Ru1 C10 . . 107.04(8) ?
C4 Ru1 C10 . . 126.05(9) ?
C7 Ru1 C10 . . 67.35(9) ?
C6 Ru1 C10 . . 37.17(9) ?
C1 Ru1 C9 . . 169.89(9) ?
C2 Ru1 C9 . . 147.62(8) ?
C3 Ru1 C9 . . 131.96(9) ?
C5 Ru1 C9 . . 116.46(8) ?
C4 Ru1 C9 . . 109.76(9) ?
C7 Ru1 C9 . . 79.25(9) ?
C6 Ru1 C9 . . 66.89(9) ?
C10 Ru1 C9 . . 37.15(9) ?
C1 Ru1 C8 . . 136.29(8) ?
C2 Ru1 C8 . . 174.43(9) ?
C3 Ru1 C8 . . 110.83(8) ?
C5 Ru1 C8 . . 142.53(8) ?
C4 Ru1 C8 . . 113.66(8) ?
C7 Ru1 C8 . . 66.98(8) ?
C6 Ru1 C8 . . 79.23(8) ?
C10 Ru1 C8 . . 67.14(8) ?
C9 Ru1 C8 . . 37.21(8) ?
C1 Ru1 C11 . . 111.17(8) ?
C2 Ru1 C11 . . 140.99(7) ?
C3 Ru1 C11 . . 108.97(7) ?
C5 Ru1 C11 . . 172.56(8) ?
C4 Ru1 C11 . . 135.56(8) ?
C7 Ru1 C11 . . 37.35(7) ?
C6 Ru1 C11 . . 67.57(8) ?
C10 Ru1 C11 . . 79.88(8) ?
C9 Ru1 C11 . . 67.35(7) ?
C8 Ru1 C11 . . 37.28(7) ?

loop_
_geom_bond_atom_site_label_1
_geom_bond_atom_site_label_2
_geom_bond_site_symmetry_2
_geom_bond_distance
_geom_bond_publ_flag
C1 C3 . 1.428(3) ?
C1 C2 . 1.434(3) ?
C1 Ru1 . 2.178(2) ?
C1 H1 . 0.95 ?
C2 C5 . 1.426(3) ?
C2 Ru1 . 2.184(2) ?
C2 H2 . 0.95 ?
C3 C4 . 1.427(3) ?
C3 Ru1 . 2.188(2) ?
C3 H3 . 0.95 ?
C4 C5 . 1.424(3) ?
C4 Ru1 . 2.195(2) ?
C4 H4 . 0.95 ?
C5 Ru1 . 2.190(2) ?
C5 H5 . 0.95 ?
C6 C10 . 1.408(3) ?
C6 C7 . 1.416(3) ?
C6 Ru1 . 2.203(2) ?
C6 H6 . 0.95 ?
C7 C11 . 1.420(3) ?
C7 Ru1 . 2.203(2) ?
C7 H7 . 0.95 ?
C8 C9 . 1.419(3) ?
C8 C11 . 1.424(3) ?
C8 Ru1 . 2.226(2) ?
C8 H8 . 0.95 ?
C9 C10 . 1.414(3) ?
C9 Ru1 . 2.2218(19) ?
C9 H9 . 0.95 ?
C10 Ru1 . 2.216(2) ?
C10 H10 . 0.95 ?
C11 C12 . 1.520(3) ?
C11 Ru1 . 2.2309(18) ?
C12 O1 . 1.420(2) ?
C12 C14 . 1.521(3) ?
C12 H12 . 1.0 ?
C13 O1 . 1.426(3) ?
C13 H13A . 0.98 ?
C13 H13B . 0.98 ?
C13 H13C . 0.98 ?
C14 H14A . 0.98 ?
C14 H14B . 0.98 ?
C14 H14C . 0.98 ?
F1 P1 . 1.6038(13) ?
F2 P1 . 1.6059(15) ?
F3 P1 . 1.6032(14) ?
F4 P1 . 1.6040(14) ?
F5 P1 . 1.6042(13) ?
F6 P1 . 1.6078(15) ?
